data_7026853
loop_
_publ_author_name
'Son, Jung-Ho'
'Pudenz, Michael A.'
'Hoefelmeyer, James D.'

_publ_section_title
;
 Reactivity of the bifunctional ambiphilic molecule
 8-(dimesitylboryl)quinoline: hydrolysis and coordination to Cu(I), Ag(I)
 and Pd(II).
;
_journal_issue 45
_journal_name_full 'Dalton transactions (Cambridge, England : 2003)'
_journal_page_first 11081
_journal_page_last 11090
_journal_paper_doi 10.1039/c0dt00798f
_journal_volume 39
_journal_year 2010
_chemical_formula_moiety 'C18 H18 B N O'
_chemical_formula_sum 'C18 H18 B N O'
_chemical_formula_weight 275.14
_chemical_melting_point 423
_chemical_name_common 'Mesityl(quinolin-8-yl)borinic acid'
_chemical_name_systematic 'Mesityl(quinolin-8-yl)borinic acid'
_space_group_IT_number 2
_symmetry_cell_setting triclinic
_symmetry_Int_Tables_number 2
_symmetry_space_group_name_Hall '-P 1'
_symmetry_space_group_name_H-M 'P -1'
_atom_sites_solution_hydrogens geom
_atom_sites_solution_primary direct
_atom_sites_solution_secondary difmap
_audit_creation_method SHELXL-97
_cell_angle_alpha 92.64(3)
_cell_angle_beta 105.65(3)
_cell_angle_gamma 117.78(3)
_cell_formula_units_Z 2
_cell_length_a 8.0600(16)
_cell_length_b 8.5500(17)
_cell_length_c 13.343(3)
_cell_measurement_reflns_used 3214
_cell_measurement_temperature 100(2)
_cell_measurement_theta_max 25.47
_cell_measurement_theta_min 2.78
_cell_volume 767.3(4)
_computing_cell_refinement 'SAINT (Bruker, 2006)'
_computing_data_collection 'APEX2 (Bruker, 2006)'
_computing_data_reduction SAINT
_computing_molecular_graphics 'ORTEP3 (Farrugia, 1997)'
_computing_publication_material SHELXTL
_computing_structure_refinement 'SHELXL-97 (Sheldrick, 1997)'
_computing_structure_solution 'SHELXTL (Sheldrick, 2008)'
_diffrn_ambient_temperature 100(2)
_diffrn_measured_fraction_theta_full 0.973
_diffrn_measured_fraction_theta_max 0.973
_diffrn_measurement_device_type 'Bruker SMART APEXII'
_diffrn_measurement_method '\w scans'
_diffrn_radiation_monochromator graphite
_diffrn_radiation_probe x-ray
_diffrn_radiation_type MoK\a
_diffrn_radiation_wavelength 0.71073
_diffrn_reflns_av_R_equivalents 0.0325
_diffrn_reflns_av_sigmaI/netI 0.0424
_diffrn_reflns_limit_h_max 9
_diffrn_reflns_limit_h_min -9
_diffrn_reflns_limit_k_max 10
_diffrn_reflns_limit_k_min -10
_diffrn_reflns_limit_l_max 16
_diffrn_reflns_limit_l_min -16
_diffrn_reflns_number 7609
_diffrn_reflns_theta_full 25.66
_diffrn_reflns_theta_max 25.66
_diffrn_reflns_theta_min 2.75
_diffrn_source 'fine-focus sealed tube'
_diffrn_source_type 'Bruker SMART APEXII'
_exptl_absorpt_coefficient_mu 0.072
_exptl_absorpt_correction_T_max 0.9829
_exptl_absorpt_correction_T_min 0.9621
_exptl_absorpt_correction_type multi-scan
_exptl_absorpt_process_details '(SADABS; Bruker, 2003)'
_exptl_crystal_colour 'Pale Yellow'
_exptl_crystal_density_diffrn 1.191
_exptl_crystal_density_method 'not measured'
_exptl_crystal_description Prism
_exptl_crystal_F_000 292
_exptl_crystal_recrystallization_method 'Acetone evaporation'
_exptl_crystal_size_max 0.54
_exptl_crystal_size_mid 0.46
_exptl_crystal_size_min 0.24
_refine_diff_density_max 0.229
_refine_diff_density_min -0.216
_refine_diff_density_rms 0.042
_refine_ls_extinction_method none
_refine_ls_goodness_of_fit_ref 1.019
_refine_ls_hydrogen_treatment mixed
_refine_ls_matrix_type full
_refine_ls_number_parameters 197
_refine_ls_number_reflns 2840
_refine_ls_number_restraints 0
_refine_ls_restrained_S_all 1.019
_refine_ls_R_factor_all 0.0756
_refine_ls_R_factor_gt 0.0427
_refine_ls_shift/su_max 0.000
_refine_ls_shift/su_mean 0.000
_refine_ls_structure_factor_coef Fsqd
_refine_ls_weighting_details 'calc w=1/[\s^2^(Fo^2^)+(0.1000P)^2^+0.4251P] where P=(Fo^2^+2Fc^2^)/3'
_refine_ls_weighting_scheme calc
_refine_ls_wR_factor_gt 0.1027
_refine_ls_wR_factor_ref 0.1199
_reflns_number_gt 1900
_reflns_number_total 2840
_reflns_threshold_expression >2sigma(I)
_cod_data_source_file c0dt00798f.txt
_cod_data_source_block Mesityl(quinolin-8-yl)borinic-acid
_cod_original_cell_volume 767.3(3)
_cod_database_code 7026853

loop_
_symmetry_equiv_pos_as_xyz
'x, y, z'
'-x, -y, -z'

loop_
_atom_site_label
_atom_site_type_symbol
_atom_site_fract_x
_atom_site_fract_y
_atom_site_fract_z
_atom_site_U_iso_or_equiv
_atom_site_adp_type
_atom_site_occupancy
_atom_site_symmetry_multiplicity
_atom_site_calc_flag
_atom_site_refinement_flags
C2 C 0.5970(3) 0.7452(2) 0.54922(14) 0.0255(4) Uani 1 1 d .
H2 H 0.6058 0.6802 0.6044 0.031 Uiso 1 1 calc R
C3 C 0.7674(3) 0.9097(2) 0.55594(15) 0.0274(4) Uani 1 1 d .
H3 H 0.8873 0.9525 0.6136 0.033 Uiso 1 1 calc R
C4 C 0.7566(3) 1.0055(2) 0.47849(14) 0.0261(4) Uani 1 1 d .
H4 H 0.8688 1.1174 0.4819 0.031 Uiso 1 1 calc R
C5 C 0.5552(3) 1.0295(2) 0.30881(14) 0.0273(4) Uani 1 1 d .
H5 H 0.6639 1.1417 0.3091 0.033 Uiso 1 1 calc R
C6 C 0.3782(3) 0.9578(2) 0.22731(15) 0.0289(5) Uani 1 1 d .
H6 H 0.3648 1.0202 0.1713 0.035 Uiso 1 1 calc R
C7 C 0.2152(3) 0.7908(2) 0.22648(14) 0.0241(4) Uani 1 1 d .
H7 H 0.0942 0.7436 0.1691 0.029 Uiso 1 1 calc R
C8 C 0.2248(2) 0.6933(2) 0.30572(13) 0.0200(4) Uani 1 1 d .
C9 C 0.4114(2) 0.7697(2) 0.39088(13) 0.0195(4) Uani 1 1 d .
C10 C 0.5767(3) 0.9376(2) 0.39230(14) 0.0227(4) Uani 1 1 d .
C11 C -0.1708(2) 0.4340(2) 0.20858(13) 0.0197(4) Uani 1 1 d .
C12 C -0.2160(3) 0.3280(2) 0.11087(14) 0.0222(4) Uani 1 1 d .
C13 C -0.4012(2) 0.2603(2) 0.03168(14) 0.0232(4) Uani 1 1 d .
H13 H -0.4292 0.1883 -0.0335 0.028 Uiso 1 1 calc R
C14 C -0.5443(2) 0.2969(2) 0.04713(14) 0.0219(4) Uani 1 1 d .
C15 C -0.4980(2) 0.4039(2) 0.14360(14) 0.0227(4) Uani 1 1 d .
H15 H -0.5943 0.4304 0.1550 0.027 Uiso 1 1 calc R
C16 C -0.3151(2) 0.4732(2) 0.22387(13) 0.0204(4) Uani 1 1 d .
C17 C -0.0634(3) 0.2883(3) 0.08999(15) 0.0327(5) Uani 1 1 d .
H17A H 0.0438 0.3983 0.0804 0.049 Uiso 1 1 calc R
H17B H -0.1260 0.1947 0.0255 0.049 Uiso 1 1 calc R
H17C H -0.0086 0.2459 0.1504 0.049 Uiso 1 1 calc R
C18 C -0.7437(3) 0.2235(3) -0.03884(15) 0.0291(5) Uani 1 1 d .
H18A H -0.7432 0.1640 -0.1032 0.044 Uiso 1 1 calc R
H18B H -0.7687 0.3230 -0.0546 0.044 Uiso 1 1 calc R
H18C H -0.8484 0.1361 -0.0144 0.044 Uiso 1 1 calc R
C19 C -0.2671(3) 0.5936(3) 0.32637(14) 0.0298(5) Uani 1 1 d .
H19A H -0.2341 0.5400 0.3867 0.045 Uiso 1 1 calc R
H19B H -0.3826 0.6059 0.3253 0.045 Uiso 1 1 calc R
H19C H -0.1537 0.7129 0.3335 0.045 Uiso 1 1 calc R
B1 B 0.0360(3) 0.5086(3) 0.30073(15) 0.0217(5) Uani 1 1 d .
N1 N 0.4254(2) 0.67574(19) 0.47070(11) 0.0217(3) Uani 1 1 d .
O1 O 0.04704(19) 0.41041(17) 0.37649(10) 0.0290(3) Uani 1 1 d .
H1 H 0.171(4) 0.479(4) 0.428(2) 0.086(10) Uiso 1 1 d .

loop_
_atom_site_aniso_label
_atom_site_aniso_U_11
_atom_site_aniso_U_22
_atom_site_aniso_U_33
_atom_site_aniso_U_23
_atom_site_aniso_U_13
_atom_site_aniso_U_12
C2 0.0235(10) 0.0270(10) 0.0277(10) 0.0036(8) 0.0070(8) 0.0146(9)
C3 0.0183(10) 0.0275(10) 0.0310(11) -0.0027(8) 0.0033(8) 0.0106(9)
C4 0.0178(10) 0.0201(9) 0.0352(11) -0.0015(8) 0.0106(8) 0.0052(8)
C5 0.0255(10) 0.0206(10) 0.0343(11) 0.0070(8) 0.0169(9) 0.0064(8)
C6 0.0334(11) 0.0239(10) 0.0307(11) 0.0104(8) 0.0154(9) 0.0124(9)
C7 0.0228(10) 0.0228(10) 0.0238(10) 0.0040(8) 0.0075(8) 0.0094(8)
C8 0.0178(9) 0.0195(9) 0.0239(9) 0.0023(7) 0.0085(7) 0.0094(8)
C9 0.0187(9) 0.0190(9) 0.0246(9) 0.0026(7) 0.0107(8) 0.0106(8)
C10 0.0207(10) 0.0192(9) 0.0290(10) 0.0010(8) 0.0125(8) 0.0087(8)
C11 0.0174(9) 0.0165(9) 0.0255(9) 0.0072(7) 0.0096(7) 0.0069(8)
C12 0.0214(10) 0.0209(9) 0.0267(10) 0.0065(8) 0.0107(8) 0.0109(8)
C13 0.0224(10) 0.0203(9) 0.0232(10) 0.0020(8) 0.0072(8) 0.0081(8)
C14 0.0166(9) 0.0192(9) 0.0269(10) 0.0091(8) 0.0072(8) 0.0062(8)
C15 0.0170(9) 0.0219(10) 0.0322(10) 0.0102(8) 0.0124(8) 0.0094(8)
C16 0.0202(9) 0.0177(9) 0.0251(10) 0.0077(7) 0.0116(8) 0.0083(8)
C17 0.0275(11) 0.0383(12) 0.0359(11) -0.0002(9) 0.0106(9) 0.0198(10)
C18 0.0192(10) 0.0296(11) 0.0328(11) 0.0077(9) 0.0069(8) 0.0085(9)
C19 0.0247(10) 0.0327(11) 0.0315(11) 0.0037(9) 0.0121(8) 0.0126(9)
B1 0.0215(11) 0.0234(11) 0.0238(11) 0.0061(9) 0.0105(9) 0.0123(9)
N1 0.0184(8) 0.0222(8) 0.0242(8) 0.0037(6) 0.0064(6) 0.0104(7)
O1 0.0188(7) 0.0263(7) 0.0319(8) 0.0113(6) 0.0049(6) 0.0049(6)

loop_
_atom_type_symbol
_atom_type_description
_atom_type_scat_dispersion_real
_atom_type_scat_dispersion_imag
_atom_type_scat_source
C C 0.0033 0.0016 'International Tables Vol C Tables 4.2.6.8 and 6.1.1.4'
H H 0.0000 0.0000 'International Tables Vol C Tables 4.2.6.8 and 6.1.1.4'
B B 0.0013 0.0007 'International Tables Vol C Tables 4.2.6.8 and 6.1.1.4'
N N 0.0061 0.0033 'International Tables Vol C Tables 4.2.6.8 and 6.1.1.4'
O O 0.0106 0.0060 'International Tables Vol C Tables 4.2.6.8 and 6.1.1.4'

loop_
_geom_angle_atom_site_label_1
_geom_angle_atom_site_label_2
_geom_angle_atom_site_label_3
_geom_angle
N1 C2 C3 124.11(17)
N1 C2 H2 117.9
C3 C2 H2 117.9
C4 C3 C2 118.71(17)
C4 C3 H3 120.6
C2 C3 H3 120.6
C3 C4 C10 119.68(17)
C3 C4 H4 120.2
C10 C4 H4 120.2
C6 C5 C10 120.37(17)
C6 C5 H5 119.8
C10 C5 H5 119.8
C5 C6 C7 120.14(17)
C5 C6 H6 119.9
C7 C6 H6 119.9
C8 C7 C6 122.81(17)
C8 C7 H7 118.6
C6 C7 H7 118.6
C7 C8 C9 116.62(16)
C7 C8 B1 120.25(16)
C9 C8 B1 123.13(15)
N1 C9 C10 121.08(16)
N1 C9 C8 117.91(15)
C10 C9 C8 121.01(16)
C5 C10 C4 122.73(17)
C5 C10 C9 119.05(17)
C4 C10 C9 118.22(17)
C12 C11 C16 118.30(16)
C12 C11 B1 121.77(16)
C16 C11 B1 119.94(15)
C13 C12 C11 120.73(16)
C13 C12 C17 119.32(15)
C11 C12 C17 119.94(16)
C14 C13 C12 121.03(16)
C14 C13 H13 119.5
C12 C13 H13 119.5
C13 C14 C15 118.03(16)
C13 C14 C18 120.70(16)
C15 C14 C18 121.27(16)
C16 C15 C14 122.28(16)
C16 C15 H15 118.9
C14 C15 H15 118.9
C15 C16 C11 119.62(16)
C15 C16 C19 120.97(16)
C11 C16 C19 119.39(16)
C12 C17 H17A 109.5
C12 C17 H17B 109.5
H17A C17 H17B 109.5
C12 C17 H17C 109.5
H17A C17 H17C 109.5
H17B C17 H17C 109.5
C14 C18 H18A 109.5
C14 C18 H18B 109.5
H18A C18 H18B 109.5
C14 C18 H18C 109.5
H18A C18 H18C 109.5
H18B C18 H18C 109.5
C16 C19 H19A 109.5
C16 C19 H19B 109.5
H19A C19 H19B 109.5
C16 C19 H19C 109.5
H19A C19 H19C 109.5
H19B C19 H19C 109.5
O1 B1 C8 120.25(16)
O1 B1 C11 118.15(16)
C8 B1 C11 121.59(15)
C2 N1 C9 118.19(15)
B1 O1 H1 107.4(17)

loop_
_geom_bond_atom_site_label_1
_geom_bond_atom_site_label_2
_geom_bond_distance
C2 N1 1.326(2)
C2 C3 1.412(3)
C2 H2 0.9500
C3 C4 1.357(3)
C3 H3 0.9500
C4 C10 1.420(3)
C4 H4 0.9500
C5 C6 1.371(3)
C5 C10 1.411(2)
C5 H5 0.9500
C6 C7 1.416(3)
C6 H6 0.9500
C7 C8 1.384(2)
C7 H7 0.9500
C8 C9 1.440(2)
C8 B1 1.584(3)
C9 N1 1.375(2)
C9 C10 1.428(2)
C11 C12 1.408(2)
C11 C16 1.411(2)
C11 B1 1.590(3)
C12 C13 1.402(2)
C12 C17 1.507(2)
C13 C14 1.389(2)
C13 H13 0.9500
C14 C15 1.395(2)
C14 C18 1.514(2)
C15 C16 1.395(2)
C15 H15 0.9500
C16 C19 1.515(3)
C17 H17A 0.9800
C17 H17B 0.9800
C17 H17C 0.9800
C18 H18A 0.9800
C18 H18B 0.9800
C18 H18C 0.9800
C19 H19A 0.9800
C19 H19B 0.9800
C19 H19C 0.9800
B1 O1 1.354(2)
O1 H1 0.93(3)

loop_
_geom_hbond_atom_site_label_D
_geom_hbond_atom_site_label_H
_geom_hbond_atom_site_label_A
_geom_hbond_distance_DH
_geom_hbond_distance_HA
_geom_hbond_distance_DA
_geom_hbond_angle_DHA
O1 H1 N1 0.93(3) 1.85(3) 2.692(2) 149(2)
